data_4024752
loop_
_publ_author_name
'Emilie Vardelle'
'Agn\`es Martin-Mingot'
'Marie-Paule Jouannetaud'
'Christian Bachmann'
'J\'er\^ome Marrot'
'S\'ebastien Thibaudeau'

_publ_contact_author
;
      Dr S. Thibaudeau
      Laboratoire Synth\`ese et r\'eactivit\'e des Substances naturelles
      UMR 6514, Universit\'e de Poitiers
      40,Avenue du Recteur Pineau, F-86022 Poitiers Cedex
      France
;
_publ_contact_author_email sebastien.thibaudeau@univ-poitiers.fr
_publ_contact_author_fax '(33) 05 49 45 35 01'
_publ_contact_author_phone '(33) 05 49 45 45 88'
_publ_section_title
;
Substitution Effect on the Cylization/Fluorination Reaction of N-Dienes in
Superacid
;
_journal_name_full 'Journal of Organic Chemistry'
_journal_page_first 6025
_journal_page_last 6034
_journal_paper_doi 10.1021/jo900881f
_journal_volume 74
_journal_year 2009
_chemical_formula_sum 'C13 H16 F2 N2 O2'
_chemical_formula_weight 270.28
_chemical_name_systematic
; 
 ? 
;
_space_group_IT_number 14
_symmetry_cell_setting monoclinic
_symmetry_space_group_name_Hall '-P 2ybc'
_symmetry_space_group_name_H-M 'P 1 21/c 1'
_atom_sites_solution_hydrogens geom
_atom_sites_solution_primary direct
_atom_sites_solution_secondary difmap
_audit_creation_method SHELXL-97
_cell_angle_alpha 90.00
_cell_angle_beta 92.462(3)
_cell_angle_gamma 90.00
_cell_formula_units_Z 4
_cell_length_a 7.2280(6)
_cell_length_b 10.5893(8)
_cell_length_c 17.5653(12)
_cell_measurement_reflns_used 2672
_cell_measurement_temperature 296(2)
_cell_measurement_theta_max 21.42
_cell_measurement_theta_min 2.25
_cell_volume 1343.20(18)
_computing_cell_refinement 'Bruker APEX2'
_computing_data_collection 'Bruker APEX2'
_computing_data_reduction 'Bruker SAINT'
_computing_molecular_graphics 'Bruker SHELXTL'
_computing_publication_material 'Bruker SHELXTL'
_computing_structure_refinement 'SHELXL-97 (Sheldrick, 1997)'
_computing_structure_solution 'SHELXS-97 (Sheldrick, 1990)'
_diffrn_ambient_temperature 296(2)
_diffrn_detector_area_resol_mean 512x512
_diffrn_measured_fraction_theta_full 0.985
_diffrn_measured_fraction_theta_max 0.985
_diffrn_measurement_device_type 'CCD area detector'
_diffrn_measurement_method 'phi and omega scans'
_diffrn_radiation_monochromator graphite
_diffrn_radiation_source 'fine-focus sealed tube'
_diffrn_radiation_type MoK\a
_diffrn_radiation_wavelength 0.71073
_diffrn_reflns_av_R_equivalents 0.0497
_diffrn_reflns_av_sigmaI/netI 0.0317
_diffrn_reflns_limit_h_max 8
_diffrn_reflns_limit_h_min -8
_diffrn_reflns_limit_k_max 12
_diffrn_reflns_limit_k_min -12
_diffrn_reflns_limit_l_max 21
_diffrn_reflns_limit_l_min -20
_diffrn_reflns_number 16553
_diffrn_reflns_theta_full 25.33
_diffrn_reflns_theta_max 25.33
_diffrn_reflns_theta_min 2.32
_exptl_absorpt_coefficient_mu 0.109
_exptl_absorpt_correction_T_max 0.9870
_exptl_absorpt_correction_T_min 0.9576
_exptl_absorpt_correction_type multi-scan
_exptl_absorpt_process_details 'SADABS (Sheldrick, V2.10)'
_exptl_crystal_colour yellow
_exptl_crystal_density_diffrn 1.337
_exptl_crystal_density_method 'not measured'
_exptl_crystal_description parallelepiped
_exptl_crystal_F_000 568
_exptl_crystal_size_max 0.40
_exptl_crystal_size_mid 0.18
_exptl_crystal_size_min 0.12
_refine_diff_density_max 0.207
_refine_diff_density_min -0.246
_refine_diff_density_rms 0.031
_refine_ls_extinction_method none
_refine_ls_goodness_of_fit_ref 1.015
_refine_ls_hydrogen_treatment constr
_refine_ls_matrix_type full
_refine_ls_number_parameters 173
_refine_ls_number_reflns 2423
_refine_ls_number_restraints 0
_refine_ls_restrained_S_all 1.015
_refine_ls_R_factor_all 0.0836
_refine_ls_R_factor_gt 0.0475
_refine_ls_shift/su_max 0.000
_refine_ls_shift/su_mean 0.000
_refine_ls_structure_factor_coef Fsqd
_refine_ls_weighting_details 'calc w=1/[\s^2^(Fo^2^)+(0.0540P)^2^+0.4559P] where P=(Fo^2^+2Fc^2^)/3'
_refine_ls_weighting_scheme calc
_refine_ls_wR_factor_gt 0.1164
_refine_ls_wR_factor_ref 0.1388
_reflns_number_gt 1521
_reflns_number_total 2423
_reflns_threshold_expression >2sigma(I)
_cod_data_source_file jo900881f_si_001_1.cif
_cod_data_source_block 6e
_cod_depositor_comments
;
The following automatic conversions were performed:
'_symmetry_cell_setting' value 'Monoclinic' changed to 'monoclinic'
according to '/home/saulius/struct/CIF-dictionaries/cif_core.dic'
dictionary named 'cif_core.dic' version 2.4.1 from 2010-06-29.

Automatic conversion script
Id: cif_fix_enum 1527 2010-12-29 10:47:43Z saulius 
;
_cod_original_sg_symbol_H-M P2(1)/c
_cod_database_code 4024752

loop_
_symmetry_equiv_pos_as_xyz
'x, y, z'
'-x, y+1/2, -z+1/2'
'-x, -y, -z'
'x, -y-1/2, z-1/2'

loop_
_atom_site_label
_atom_site_type_symbol
_atom_site_fract_x
_atom_site_fract_y
_atom_site_fract_z
_atom_site_U_iso_or_equiv
_atom_site_adp_type
_atom_site_occupancy
_atom_site_symmetry_multiplicity
_atom_site_calc_flag
_atom_site_refinement_flags
_atom_site_disorder_assembly
_atom_site_disorder_group
F1 F 0.0533(3) 0.39202(16) 0.24044(10) 0.1062(6) Uani 1 1 d . . .
F2 F -0.1571(2) 0.50400(19) 0.29374(13) 0.1262(8) Uani 1 1 d . . .
C1 C 0.2933(3) 0.1881(2) 0.53709(13) 0.0679(7) Uani 1 1 d . . .
H1 H 0.3069 0.2456 0.5770 0.082 Uiso 1 1 calc R . .
C2 C 0.2616(3) 0.0632(2) 0.55282(13) 0.0674(7) Uani 1 1 d . . .
H2 H 0.2558 0.0359 0.6030 0.081 Uiso 1 1 calc R . .
C3 C 0.2387(3) -0.0203(2) 0.49409(13) 0.0544(5) Uani 1 1 d . . .
C4 C 0.2446(3) 0.0178(2) 0.41958(14) 0.0647(6) Uani 1 1 d . . .
H4 H 0.2260 -0.0399 0.3800 0.078 Uiso 1 1 calc R . .
C5 C 0.2785(3) 0.1430(2) 0.40462(13) 0.0643(6) Uani 1 1 d . . .
H5 H 0.2834 0.1699 0.3543 0.077 Uiso 1 1 calc R . .
C6 C 0.3053(3) 0.2299(2) 0.46291(12) 0.0560(6) Uani 1 1 d . . .
C7 C 0.3562(4) 0.3650(2) 0.44842(14) 0.0682(7) Uani 1 1 d . . .
H7A H 0.3051 0.4170 0.4878 0.082 Uiso 1 1 calc R . .
H7B H 0.4899 0.3727 0.4530 0.082 Uiso 1 1 calc R . .
N8 N 0.2931(2) 0.41475(16) 0.37452(10) 0.0560(5) Uani 1 1 d . . .
C9 C 0.0937(3) 0.4349(2) 0.37166(14) 0.0676(7) Uani 1 1 d . . .
H9A H 0.0618 0.4948 0.4108 0.081 Uiso 1 1 calc R . .
H9B H 0.0310 0.3559 0.3814 0.081 Uiso 1 1 calc R . .
C10 C 0.0310(3) 0.4847(2) 0.29491(17) 0.0745(7) Uani 1 1 d . . .
C11 C 0.1272(3) 0.6015(2) 0.27206(15) 0.0705(7) Uani 1 1 d . . .
H11A H 0.0890 0.6713 0.3035 0.085 Uiso 1 1 calc R . .
H11B H 0.0925 0.6213 0.2195 0.085 Uiso 1 1 calc R . .
C12 C 0.3361(3) 0.5859(2) 0.28058(13) 0.0615(6) Uani 1 1 d . . .
H12 H 0.3750 0.5260 0.2418 0.074 Uiso 1 1 calc R . .
C13 C 0.3894(3) 0.5323(2) 0.35840(13) 0.0581(6) Uani 1 1 d . . .
H13A H 0.5218 0.5172 0.3616 0.070 Uiso 1 1 calc R . .
H13B H 0.3615 0.5942 0.3970 0.070 Uiso 1 1 calc R . .
N14 N 0.2065(3) -0.1539(2) 0.51103(15) 0.0711(6) Uani 1 1 d . . .
O15 O 0.2111(3) -0.18753(19) 0.57745(13) 0.1015(7) Uani 1 1 d . . .
O16 O 0.1769(3) -0.22633(19) 0.45875(14) 0.1082(7) Uani 1 1 d . . .
C17 C 0.4337(4) 0.7112(2) 0.26814(15) 0.0813(8) Uani 1 1 d . . .
H17A H 0.3949 0.7716 0.3050 0.122 Uiso 1 1 calc R . .
H17B H 0.4024 0.7417 0.2178 0.122 Uiso 1 1 calc R . .
H17C H 0.5652 0.6993 0.2739 0.122 Uiso 1 1 calc R . .

loop_
_atom_site_aniso_label
_atom_site_aniso_U_11
_atom_site_aniso_U_22
_atom_site_aniso_U_33
_atom_site_aniso_U_23
_atom_site_aniso_U_13
_atom_site_aniso_U_12
F1 0.1348(15) 0.0803(11) 0.0993(12) 0.0033(10) -0.0410(10) -0.0271(10)
F2 0.0596(10) 0.1284(16) 0.188(2) 0.0652(14) -0.0219(10) -0.0040(10)
C1 0.0833(17) 0.0637(15) 0.0558(14) 0.0031(12) -0.0090(11) -0.0126(13)
C2 0.0738(16) 0.0756(17) 0.0524(14) 0.0146(12) -0.0032(11) -0.0084(13)
C3 0.0439(11) 0.0513(13) 0.0682(15) 0.0091(11) 0.0034(10) 0.0041(10)
C4 0.0748(16) 0.0561(14) 0.0636(16) -0.0049(12) 0.0060(11) 0.0045(12)
C5 0.0783(16) 0.0630(15) 0.0517(13) 0.0060(12) 0.0030(11) 0.0011(12)
C6 0.0523(13) 0.0563(13) 0.0587(14) 0.0073(11) -0.0072(10) -0.0007(10)
C7 0.0746(16) 0.0608(14) 0.0675(15) 0.0074(12) -0.0151(12) -0.0074(12)
N8 0.0549(11) 0.0520(11) 0.0605(11) 0.0076(9) -0.0055(8) -0.0012(8)
C9 0.0601(15) 0.0615(15) 0.0814(17) 0.0125(12) 0.0050(12) -0.0049(12)
C10 0.0595(16) 0.0674(16) 0.095(2) 0.0150(15) -0.0140(13) 0.0014(12)
C11 0.0768(17) 0.0586(15) 0.0753(16) 0.0149(12) -0.0079(13) 0.0018(12)
C12 0.0714(16) 0.0563(14) 0.0572(14) 0.0013(11) 0.0078(11) -0.0021(11)
C13 0.0571(13) 0.0548(13) 0.0625(14) 0.0027(11) 0.0032(10) -0.0046(11)
N14 0.0583(12) 0.0587(13) 0.0971(18) 0.0112(14) 0.0114(11) 0.0054(10)
O15 0.1177(17) 0.0835(14) 0.1037(16) 0.0392(12) 0.0080(12) -0.0137(12)
O16 0.146(2) 0.0573(12) 0.1223(19) -0.0070(12) 0.0221(14) -0.0032(12)
C17 0.095(2) 0.0725(17) 0.0769(18) 0.0151(14) 0.0105(14) -0.0149(15)

loop_
_atom_type_symbol
_atom_type_description
_atom_type_scat_dispersion_real
_atom_type_scat_dispersion_imag
_atom_type_scat_source
C C 0.0033 0.0016 'International Tables Vol C Tables 4.2.6.8 and 6.1.1.4'
H H 0.0000 0.0000 'International Tables Vol C Tables 4.2.6.8 and 6.1.1.4'
N N 0.0061 0.0033 'International Tables Vol C Tables 4.2.6.8 and 6.1.1.4'
O O 0.0106 0.0060 'International Tables Vol C Tables 4.2.6.8 and 6.1.1.4'
F F 0.0171 0.0103 'International Tables Vol C Tables 4.2.6.8 and 6.1.1.4'

loop_
_geom_angle_atom_site_label_1
_geom_angle_atom_site_label_2
_geom_angle_atom_site_label_3
_geom_angle
_geom_angle_site_symmetry_1
_geom_angle_site_symmetry_3
_geom_angle_publ_flag
C2 C1 C6 121.1(2) . . ?
C2 C1 H1 119.5 . . ?
C6 C1 H1 119.5 . . ?
C3 C2 C1 119.2(2) . . ?
C3 C2 H2 120.4 . . ?
C1 C2 H2 120.4 . . ?
C2 C3 C4 121.6(2) . . ?
C2 C3 N14 119.2(2) . . ?
C4 C3 N14 119.2(2) . . ?
C3 C4 C5 118.6(2) . . ?
C3 C4 H4 120.7 . . ?
C5 C4 H4 120.7 . . ?
C4 C5 C6 121.3(2) . . ?
C4 C5 H5 119.3 . . ?
C6 C5 H5 119.3 . . ?
C1 C6 C5 118.2(2) . . ?
C1 C6 C7 119.4(2) . . ?
C5 C6 C7 122.4(2) . . ?
N8 C7 C6 115.24(19) . . ?
N8 C7 H7A 108.5 . . ?
C6 C7 H7A 108.5 . . ?
N8 C7 H7B 108.5 . . ?
C6 C7 H7B 108.5 . . ?
H7A C7 H7B 107.5 . . ?
C7 N8 C9 110.82(18) . . ?
C7 N8 C13 110.36(17) . . ?
C9 N8 C13 110.34(17) . . ?
N8 C9 C10 110.1(2) . . ?
N8 C9 H9A 109.6 . . ?
C10 C9 H9A 109.6 . . ?
N8 C9 H9B 109.6 . . ?
C10 C9 H9B 109.6 . . ?
H9A C9 H9B 108.2 . . ?
F2 C10 F1 103.9(2) . . ?
F2 C10 C11 110.3(2) . . ?
F1 C10 C11 109.5(2) . . ?
F2 C10 C9 109.1(2) . . ?
F1 C10 C9 109.4(2) . . ?
C11 C10 C9 114.2(2) . . ?
C10 C11 C12 110.98(19) . . ?
C10 C11 H11A 109.4 . . ?
C12 C11 H11A 109.4 . . ?
C10 C11 H11B 109.4 . . ?
C12 C11 H11B 109.4 . . ?
H11A C11 H11B 108.0 . . ?
C13 C12 C11 110.05(19) . . ?
C13 C12 C17 110.7(2) . . ?
C11 C12 C17 110.8(2) . . ?
C13 C12 H12 108.4 . . ?
C11 C12 H12 108.4 . . ?
C17 C12 H12 108.4 . . ?
N8 C13 C12 112.92(18) . . ?
N8 C13 H13A 109.0 . . ?
C12 C13 H13A 109.0 . . ?
N8 C13 H13B 109.0 . . ?
C12 C13 H13B 109.0 . . ?
H13A C13 H13B 107.8 . . ?
O16 N14 O15 122.6(2) . . ?
O16 N14 C3 118.9(2) . . ?
O15 N14 C3 118.6(2) . . ?
C12 C17 H17A 109.5 . . ?
C12 C17 H17B 109.5 . . ?
H17A C17 H17B 109.5 . . ?
C12 C17 H17C 109.5 . . ?
H17A C17 H17C 109.5 . . ?
H17B C17 H17C 109.5 . . ?

loop_
_geom_bond_atom_site_label_1
_geom_bond_atom_site_label_2
_geom_bond_distance
_geom_bond_site_symmetry_2
_geom_bond_publ_flag
F1 C10 1.385(3) . ?
F2 C10 1.374(3) . ?
C1 C2 1.372(3) . ?
C1 C6 1.382(3) . ?
C1 H1 0.9300 . ?
C2 C3 1.363(3) . ?
C2 H2 0.9300 . ?
C3 C4 1.372(3) . ?
C3 N14 1.467(3) . ?
C4 C5 1.376(3) . ?
C4 H4 0.9300 . ?
C5 C6 1.384(3) . ?
C5 H5 0.9300 . ?
C6 C7 1.502(3) . ?
C7 N8 1.456(3) . ?
C7 H7A 0.9700 . ?
C7 H7B 0.9700 . ?
N8 C9 1.456(3) . ?
N8 C13 1.460(3) . ?
C9 C10 1.499(3) . ?
C9 H9A 0.9700 . ?
C9 H9B 0.9700 . ?
C10 C11 1.483(3) . ?
C11 C12 1.520(3) . ?
C11 H11A 0.9700 . ?
C11 H11B 0.9700 . ?
C12 C13 1.514(3) . ?
C12 C17 1.523(3) . ?
C12 H12 0.9800 . ?
C13 H13A 0.9700 . ?
C13 H13B 0.9700 . ?
N14 O16 1.208(3) . ?
N14 O15 1.219(3) . ?
C17 H17A 0.9600 . ?
C17 H17B 0.9600 . ?
C17 H17C 0.9600 . ?
